data_4338309
loop_
_publ_author_name
'Balasekaran, Samundeeswari Mariappan'
'Spandl, Johann'
'Hagenbach, Adelheid'
'K\"ohler, Klaus'
'Drees, Markus'
'Abram, Ulrich'

_publ_section_title
;
 Fluoridonitrosyl Complexes of Technetium(I) and Technetium(II).
 Synthesis, Characterization, Reactions, and DFT Calculations.
;
_journal_issue 10
_journal_name_full 'Inorganic chemistry'
_journal_page_first 5117
_journal_page_last 5128
_journal_paper_doi 10.1021/ic500229r
_journal_volume 53
_journal_year 2014
_chemical_formula_moiety 'F5 N O Tc, O, 2(K)'
_chemical_formula_sum 'F5 K2 N O2 Tc'
_chemical_formula_weight 317.21
_chemical_name_common
;
 Dipotassium pentafluoronitrosyltechnetate(II)monohydrate
;
_chemical_name_systematic
;
 Dipotassium pentafluoronitrosyltechnetate(II) monohydrate
;
_space_group_IT_number 63
_symmetry_cell_setting orthorhombic
_symmetry_space_group_name_Hall '-C 2c 2'
_symmetry_space_group_name_H-M 'C m c m'
_atom_sites_solution_hydrogens none
_atom_sites_solution_primary heavy
_atom_sites_solution_secondary difmap
_audit_creation_method SHELXL-97
_cell_angle_alpha 90.00
_cell_angle_beta 90.00
_cell_angle_gamma 90.00
_cell_formula_units_Z 4
_cell_length_a 6.2030(10)
_cell_length_b 18.654(4)
_cell_length_c 6.301(2)
_cell_measurement_reflns_used 1491
_cell_measurement_temperature 200(2)
_cell_measurement_theta_max 29.58
_cell_measurement_theta_min 3.46
_cell_volume 729.1(3)
_computing_cell_refinement 'STOE X-AREA'
_computing_data_collection 'STOE X-AREA'
_computing_data_reduction 'STOE X-RED'
_computing_molecular_graphics Diamond
_computing_publication_material WinGX
_computing_structure_refinement 'SHELXL-97 (Sheldrick, 2008)'
_computing_structure_solution 'SHELXS-97 (Sheldrick, 2008)'
_diffrn_ambient_temperature 200(2)
_diffrn_detector_area_resol_mean 6.67
_diffrn_measured_fraction_theta_full 0.982
_diffrn_measured_fraction_theta_max 0.982
_diffrn_measurement_device_type 'STOE IPDS 2T'
_diffrn_measurement_method 'rotation method'
_diffrn_radiation_monochromator graphite
_diffrn_radiation_source 'fine-focus sealed tube'
_diffrn_radiation_type MoK\a
_diffrn_radiation_wavelength 0.71073
_diffrn_reflns_av_R_equivalents 0.0595
_diffrn_reflns_av_sigmaI/netI 0.0353
_diffrn_reflns_limit_h_max 6
_diffrn_reflns_limit_h_min -7
_diffrn_reflns_limit_k_max 20
_diffrn_reflns_limit_k_min -22
_diffrn_reflns_limit_l_max 7
_diffrn_reflns_limit_l_min -5
_diffrn_reflns_number 886
_diffrn_reflns_theta_full 25.00
_diffrn_reflns_theta_max 25.00
_diffrn_reflns_theta_min 3.90
_exptl_absorpt_coefficient_mu 3.161
_exptl_absorpt_correction_T_max 0.8771
_exptl_absorpt_correction_T_min 0.5579
_exptl_absorpt_correction_type integration
_exptl_absorpt_process_details
;
P. Coppens in "Crystallographic Computing" ed F.R Ahmed, S.R. Hall 
and C.P.Huber, Copenhagen, Munksgaard, (1979) pp 255-270
;
_exptl_crystal_colour Blue-violet
_exptl_crystal_density_diffrn 2.890
_exptl_crystal_density_method 'not measured'
_exptl_crystal_description Plate
_exptl_crystal_F_000 596
_exptl_crystal_size_max 0.3
_exptl_crystal_size_mid 0.3
_exptl_crystal_size_min 0.02
_refine_diff_density_max 1.642
_refine_diff_density_min -2.070
_refine_diff_density_rms 0.280
_refine_ls_extinction_coef 0.010(3)
_refine_ls_extinction_expression Fc^*^=kFc[1+0.001xFc^2^\l^3^/sin(2\q)]^-1/4^
_refine_ls_extinction_method SHELXL
_refine_ls_goodness_of_fit_ref 1.111
_refine_ls_hydrogen_treatment none
_refine_ls_matrix_type full
_refine_ls_number_parameters 39
_refine_ls_number_reflns 384
_refine_ls_number_restraints 0
_refine_ls_restrained_S_all 1.111
_refine_ls_R_factor_all 0.0677
_refine_ls_R_factor_gt 0.0636
_refine_ls_shift/su_max 0.000
_refine_ls_shift/su_mean 0.000
_refine_ls_structure_factor_coef Fsqd
_refine_ls_weighting_details 'calc w=1/[\s^2^(Fo^2^)+(0.1144P)^2^+13.4295P] where P=(Fo^2^+2Fc^2^)/3'
_refine_ls_weighting_scheme calc
_refine_ls_wR_factor_gt 0.1784
_refine_ls_wR_factor_ref 0.1855
_reflns_number_gt 348
_reflns_number_total 384
_reflns_threshold_expression >2\s(I)
_cod_data_source_file ic500229r_si_002.cif
_cod_data_source_block K2Tc(NO)F5
_cod_depositor_comments
;
The following automatic conversions were performed:

'_symmetry_cell_setting' value 'Orthorhombic' changed to
'orthorhombic' according to
/usr/data/users/saulius/crontab/automatic-downloads/rss-feeds/ACS/lib/dictionaries/cif_core.dic
dictionary named 'cif_core.dic' version 2.4.2 from 2011-04-26.

Automatic conversion script
Id: cif_fix_values 2281 2013-09-26 08:29:07Z andrius 

 Adding full bibliography for 4338309--4338316.cif.
;
_cod_original_sg_symbol_H-M Cmcm
_cod_database_code 4338309

loop_
_symmetry_equiv_pos_as_xyz
'x, y, z'
'-x, -y, z+1/2'
'x, -y, -z'
'-x, y, -z+1/2'
'x+1/2, y+1/2, z'
'-x+1/2, -y+1/2, z+1/2'
'x+1/2, -y+1/2, -z'
'-x+1/2, y+1/2, -z+1/2'
'-x, -y, -z'
'x, y, -z-1/2'
'-x, y, z'
'x, -y, z-1/2'
'-x+1/2, -y+1/2, -z'
'x+1/2, y+1/2, -z-1/2'
'-x+1/2, y+1/2, z'
'x+1/2, -y+1/2, z-1/2'

loop_
_atom_site_label
_atom_site_type_symbol
_atom_site_fract_x
_atom_site_fract_y
_atom_site_fract_z
_atom_site_U_iso_or_equiv
_atom_site_adp_type
_atom_site_occupancy
_atom_site_symmetry_multiplicity
_atom_site_calc_flag
_atom_site_refinement_flags
Tc1 Tc 0.5000 0.64052(7) 0.7500 0.0354(9) Uani 1 4 d S
K2 K 0.0000 0.6111(2) 0.2500 0.0440(13) Uani 1 4 d S
K1 K 0.0000 0.7518(2) 0.7500 0.0449(13) Uani 1 4 d S
F4 F 0.7207(12) 0.6503(4) 0.9656(13) 0.068(2) Uani 1 1 d .
F5 F 0.5000 0.7458(7) 0.7500 0.058(4) Uani 1 4 d S
N1 N 0.5000 0.5474(10) 0.7500 0.063(6) Uani 1 4 d S
O2 O 0.0000 0.4682(16) 0.2500 0.19(2) Uani 1 4 d S
O1 O 0.5000 0.4858(9) 0.7500 0.141(13) Uani 1 4 d S

loop_
_atom_site_aniso_label
_atom_site_aniso_U_11
_atom_site_aniso_U_22
_atom_site_aniso_U_33
_atom_site_aniso_U_23
_atom_site_aniso_U_13
_atom_site_aniso_U_12
Tc1 0.0329(11) 0.0318(11) 0.0415(13) 0.000 0.000 0.000
K2 0.039(2) 0.042(2) 0.050(3) 0.000 0.000 0.000
K1 0.042(3) 0.041(2) 0.052(3) 0.000 0.000 0.000
F4 0.056(4) 0.082(4) 0.065(5) 0.008(4) -0.003(4) 0.004(3)
F5 0.066(9) 0.040(6) 0.067(10) 0.000 0.000 0.000
N1 0.099(17) 0.045(11) 0.044(11) 0.000 0.000 0.000
O2 0.12(2) 0.079(17) 0.36(7) 0.000 0.000 0.000
O1 0.29(4) 0.024(9) 0.11(2) 0.000 0.000 0.000

loop_
_atom_type_symbol
_atom_type_description
_atom_type_scat_dispersion_real
_atom_type_scat_dispersion_imag
_atom_type_scat_source
F F 0.0171 0.0103 'International Tables Vol C Tables 4.2.6.8 and 6.1.1.4'
K K 0.2009 0.2494 'International Tables Vol C Tables 4.2.6.8 and 6.1.1.4'
N N 0.0061 0.0033 'International Tables Vol C Tables 4.2.6.8 and 6.1.1.4'
O O 0.0106 0.0060 'International Tables Vol C Tables 4.2.6.8 and 6.1.1.4'
Tc Tc -1.4390 0.7593 'International Tables Vol C Tables 4.2.6.8 and 6.1.1.4'

loop_
_geom_angle_atom_site_label_1
_geom_angle_atom_site_label_2
_geom_angle_atom_site_label_3
_geom_angle
_geom_angle_site_symmetry_1
_geom_angle_site_symmetry_3
N1 Tc1 F4 95.4(2) . .
N1 Tc1 F4 95.4(2) . 4_656
F4 Tc1 F4 169.2(5) . 4_656
N1 Tc1 F4 95.4(2) . 10_557
F4 Tc1 F4 89.1(5) . 10_557
F4 Tc1 F4 89.9(5) 4_656 10_557
N1 Tc1 F4 95.4(2) . 11_655
F4 Tc1 F4 89.9(5) . 11_655
F4 Tc1 F4 89.1(5) 4_656 11_655
F4 Tc1 F4 169.2(5) 10_557 11_655
N1 Tc1 F5 180.000(3) . .
F4 Tc1 F5 84.6(2) . .
F4 Tc1 F5 84.6(2) 4_656 .
F4 Tc1 F5 84.6(2) 10_557 .
F4 Tc1 F5 84.6(2) 11_655 .
F4 K2 F4 147.3(4) 4_656 1_454
F4 K2 F4 87.2(4) 4_656 11_654
F4 K2 F4 83.7(3) 1_454 11_654
F4 K2 F4 83.7(3) 4_656 10_457
F4 K2 F4 87.2(4) 1_454 10_457
F4 K2 F4 147.3(4) 11_654 10_457
F4 K2 O2 106.3(2) 4_656 .
F4 K2 O2 106.3(2) 1_454 .
F4 K2 O2 106.3(2) 11_654 .
F4 K2 O2 106.3(2) 10_457 .
F4 K2 F5 73.7(2) 4_656 13_566
F4 K2 F5 73.7(2) 1_454 13_566
F4 K2 F5 73.7(2) 11_654 13_566
F4 K2 F5 73.7(2) 10_457 13_566
O2 K2 F5 180.000(2) . 13_566
F4 K1 F4 56.3(3) 7_467 13_567
F4 K1 F4 102.0(3) 7_467 6_564
F4 K1 F4 76.3(3) 13_567 6_564
F4 K1 F4 76.3(3) 7_467 16_465
F4 K1 F4 102.0(3) 13_567 16_465
F4 K1 F4 56.3(3) 6_564 16_465
F4 K1 F4 168.7(3) 7_467 10_457
F4 K1 F4 114.70(14) 13_567 10_457
F4 K1 F4 80.8(2) 6_564 10_457
F4 K1 F4 113.76(14) 16_465 10_457
F4 K1 F4 114.70(14) 7_467 4_656
F4 K1 F4 168.7(3) 13_567 4_656
F4 K1 F4 113.76(14) 6_564 4_656
F4 K1 F4 80.8(2) 16_465 4_656
F4 K1 F4 73.3(3) 10_457 4_656
F4 K1 F4 80.8(2) 7_467 11_655
F4 K1 F4 113.76(14) 13_567 11_655
F4 K1 F4 168.7(3) 6_564 11_655
F4 K1 F4 114.70(14) 16_465 11_655
F4 K1 F4 98.6(3) 10_457 11_655
F4 K1 F4 55.8(3) 4_656 11_655
F4 K1 F4 113.76(14) 7_467 1_455
F4 K1 F4 80.8(2) 13_567 1_455
F4 K1 F4 114.70(13) 6_564 1_455
F4 K1 F4 168.7(3) 16_465 1_455
F4 K1 F4 55.8(3) 10_457 1_455
F4 K1 F4 98.6(3) 4_656 1_455
F4 K1 F4 73.3(3) 11_655 1_455
F4 K1 F5 119.6(2) 7_467 1_455
F4 K1 F5 63.3(2) 13_567 1_455
F4 K1 F5 63.3(2) 6_564 1_455
F4 K1 F5 119.6(2) 16_465 1_455
F4 K1 F5 51.7(2) 10_457 1_455
F4 K1 F5 124.9(3) 4_656 1_455
F4 K1 F5 124.9(3) 11_655 1_455
F4 K1 F5 51.7(2) 1_455 1_455
F4 K1 F5 63.3(2) 7_467 .
F4 K1 F5 119.6(2) 13_567 .
F4 K1 F5 119.6(2) 6_564 .
F4 K1 F5 63.3(2) 16_465 .
F4 K1 F5 124.9(3) 10_457 .
F4 K1 F5 51.7(2) 4_656 .
F4 K1 F5 51.7(2) 11_655 .
F4 K1 F5 124.9(3) 1_455 .
F5 K1 F5 175.8(5) 1_455 .
F4 K1 F5 51.2(2) 7_467 13_567
F4 K1 F5 51.2(2) 13_567 13_567
F4 K1 F5 127.5(3) 6_564 13_567
F4 K1 F5 127.5(3) 16_465 13_567
F4 K1 F5 118.5(3) 10_457 13_567
F4 K1 F5 118.5(3) 4_656 13_567
F4 K1 F5 62.7(2) 11_655 13_567
F4 K1 F5 62.7(2) 1_455 13_567
F5 K1 F5 90.030(13) 1_455 13_567
F5 K1 F5 90.030(13) . 13_567
F4 K1 F5 127.5(3) 7_467 13_566
F4 K1 F5 127.5(3) 13_567 13_566
F4 K1 F5 51.2(2) 6_564 13_566
F4 K1 F5 51.2(2) 16_465 13_566
F4 K1 F5 62.7(2) 10_457 13_566
F4 K1 F5 62.7(2) 4_656 13_566
F4 K1 F5 118.5(3) 11_655 13_566
F4 K1 F5 118.5(3) 1_455 13_566
F5 K1 F5 90.030(13) 1_455 13_566
F5 K1 F5 90.030(13) . 13_566
F5 K1 F5 178.3(5) 13_567 13_566
Tc1 F4 K2 158.2(4) . 1_656
Tc1 F4 K1 99.1(3) . 13_567
K2 F4 K1 93.8(3) 1_656 13_567
Tc1 F4 K1 98.9(3) . 1_655
K2 F4 K1 96.2(2) 1_656 1_655
K1 F4 K1 99.2(2) 13_567 1_655
Tc1 F5 K2 180.000(1) . 13_566
Tc1 F5 K1 92.1(3) . 1_655
K2 F5 K1 87.9(3) 13_566 1_655
Tc1 F5 K1 92.1(3) . .
K2 F5 K1 87.9(3) 13_566 .
K1 F5 K1 175.8(5) 1_655 .
Tc1 F5 K1 90.8(2) . 13_567
K2 F5 K1 89.2(2) 13_566 13_567
K1 F5 K1 89.970(12) 1_655 13_567
K1 F5 K1 89.970(12) . 13_567
Tc1 F5 K1 90.8(2) . 13_566
K2 F5 K1 89.2(2) 13_566 13_566
K1 F5 K1 89.970(12) 1_655 13_566
K1 F5 K1 89.970(12) . 13_566
K1 F5 K1 178.3(5) 13_567 13_566
O1 N1 Tc1 180.000(2) . .

loop_
_geom_bond_atom_site_label_1
_geom_bond_atom_site_label_2
_geom_bond_distance
_geom_bond_site_symmetry_2
Tc1 N1 1.736(19) .
Tc1 F4 1.937(8) .
Tc1 F4 1.937(8) 4_656
Tc1 F4 1.937(8) 10_557
Tc1 F4 1.937(8) 11_655
Tc1 F5 1.963(13) .
K2 F4 2.597(8) 4_656
K2 F4 2.597(8) 1_454
K2 F4 2.597(8) 11_654
K2 F4 2.597(8) 10_457
K2 O2 2.67(3) .
K2 F5 2.669(13) 13_566
K1 F4 2.902(9) 7_467
K1 F4 2.902(9) 13_567
K1 F4 2.902(9) 6_564
K1 F4 2.902(9) 16_465
K1 F4 2.904(8) 10_457
K1 F4 2.904(8) 4_656
K1 F4 2.904(8) 11_655
K1 F4 2.904(8) 1_455
K1 F5 3.1035(7) 1_455
K1 F5 3.1035(7) .
K1 F5 3.1508(10) 13_567
K1 F5 3.1508(10) 13_566
F4 K2 2.597(8) 1_656
F4 K1 2.902(9) 13_567
F4 K1 2.904(8) 1_655
F5 K2 2.669(13) 13_566
F5 K1 3.1035(7) 1_655
F5 K1 3.1508(10) 13_567
F5 K1 3.1508(10) 13_566
N1 O1 1.15(3) .
